data_7109248
loop_
_publ_author_name
'Deibele, Stephan'
'Curda, Jan'
'Peters, Eva-Maria'
'Jansen, Martin'

_publ_section_title
;
 Ag~2~HgO~2~: the first silver mercurate
;
_journal_coden_ASTM CHCOFS
_journal_issue 8
_journal_name_full
;
 Chemical Communications (Cambridge, United Kingdom)
;
_journal_page_first 679
_journal_page_last 680
_journal_paper_doi 10.1039/b000400f
_journal_year 2000
_chemical_formula_sum 'Ag2 Hg O2'
_chemical_name_systematic 'Ag2 (Hg O2)'
_space_group_IT_number 96
_symmetry_space_group_name_Hall 'P 4nw 2abw'
_symmetry_space_group_name_H-M 'P 43 21 2'
_cell_angle_alpha 90
_cell_angle_beta 90
_cell_angle_gamma 90
_cell_formula_units_Z 4
_cell_length_a 6.1737
_cell_length_b 6.1737
_cell_length_c 8.4219
_cell_volume 320.997
_citation_journal_id_ASTM CHCOFS
_cod_data_source_file silver2-3_92.cif
_cod_data_source_block Ag2Hg1O2
_cod_original_cell_volume 320.9971
_cod_original_formula_sum 'Ag2 Hg1 O2'
_cod_database_code 7109248

loop_
_symmetry_equiv_pos_as_xyz
x,y,z
-y+1/2,x+1/2,z+3/4
-x,-y,z+1/2
y+1/2,-x+1/2,z+1/4
x+1/2,-y+1/2,-z+1/4
y,x,-z
-x+1/2,y+1/2,-z+3/4
-y,-x,-z+1/2

loop_
_atom_site_label
_atom_site_type_symbol
_atom_site_fract_x
_atom_site_fract_y
_atom_site_fract_z
_atom_site_occupancy
_atom_site_U_iso_or_equiv
Hg1 Hg+2 0.78253 0.78253 0 1 0.0
Ag1 Ag+1 0.0023 0.2464 0.12316 1 0.0
O1 O-2 0.3756 0.7525 0.0207 1 0.0
